data_9016432
loop_
_publ_author_name
'Speziali, N.'
'Berger, H.'
'Leicht, G.'
'Sanjines, R.'
'Chapius, G.'
'Levy, F.'

_publ_section_title
;
 Single crystal growth, structure and characterization of the octahedral
 cluster compound Re6 Se8 Br2
 _cod_database_code 1008847
;
_journal_name_full 'Materials Research Bulletin'
_journal_page_first 1597
_journal_page_last 1604
_journal_paper_doi 10.1016/0025-5408(88)90248-6
_journal_volume 23
_journal_year 1988
_chemical_formula_sum 'Br Re3 Se4'
_space_group_IT_number 14
_symmetry_space_group_name_Hall '-P 2yn'
_symmetry_space_group_name_H-M 'P 1 21/n 1'
_cell_angle_alpha 90
_cell_angle_beta 100.33
_cell_angle_gamma 90
_cell_length_a 6.572
_cell_length_b 11.851
_cell_length_c 10.253
_cell_formula_units_Z 4
_cell_volume 785.609
_database_code_amcsd 0016713
_exptl_crystal_density_diffrn 8.069
_cod_duplicate_entry 1008847
_cod_original_formula_sum 'Re3 Se4 Br'
_cod_database_code 9016432
_amcsd_formula_title 'Br2 Re6 Se8'

loop_
_space_group_symop_operation_xyz
x,y,z
1/2+x,1/2-y,1/2+z
1/2-x,1/2+y,1/2-z
-x,-y,-z

loop_
_atom_site_aniso_label
_atom_site_aniso_U_11
_atom_site_aniso_U_22
_atom_site_aniso_U_33
_atom_site_aniso_U_12
_atom_site_aniso_U_13
_atom_site_aniso_U_23
Re1 0.00820 0.00810 0.01040 -0.00020 0.00140 -0.00050
Re2 0.00790 0.00890 0.00970 0.00020 0.00130 0.00050
Re3 0.00740 0.00910 0.01010 0.00010 0.00190 -0.00040
Se1 0.00770 0.01290 0.01310 0.00020 0.00190 -0.00060
Se2 0.01180 0.01260 0.01140 0.00040 0.00240 -0.00230
Se3 0.01350 0.01130 0.01420 -0.00240 0.00370 0.00210
Se4 0.01230 0.01040 0.01560 0.00250 0.00140 0.00060
Br1 0.02840 0.01220 0.01360 -0.00480 -0.00210 -0.00140

loop_
_atom_site_label
_atom_site_fract_x
_atom_site_fract_y
_atom_site_fract_z
Re1 0.09059 0.14284 0.06174
Re2 0.12236 -0.06573 0.15975
Re3 -0.24266 0.02015 0.06338
Se1 0.43310 0.06028 0.16890
Se2 -0.02990 0.09172 0.27480
Se3 0.20280 0.17553 -0.15800
Se4 -0.26270 0.21700 -0.02800
Br1 0.20780 0.35240 0.11160

loop_
_cod_related_entry_id
_cod_related_entry_database
_cod_related_entry_code
1 AMCSD 0016713
